data_4343028
loop_
_publ_author_name
'Han, Yongzhen'
'Wu, Yizhen'
'Lai, Wenzhen'
'Cao, Rui'

_publ_section_title
;
 Electrocatalytic Water Oxidation by a Water-Soluble Nickel Porphyrin
 Complex at Neutral pH with Low Overpotential.
;
_journal_issue 11
_journal_name_full 'Inorganic chemistry'
_journal_page_first 5604
_journal_page_last 5613
_journal_paper_doi 10.1021/acs.inorgchem.5b00924
_journal_volume 54
_journal_year 2015
_chemical_formula_sum 'C48 H36 F12 N8 Ni O16 S4'
_chemical_formula_weight 1395.80
_chemical_name_systematic
; 
 ? 
;
_space_group_IT_number 15
_symmetry_cell_setting monoclinic
_symmetry_space_group_name_Hall '-C 2yc'
_symmetry_space_group_name_H-M 'C 1 2/c 1'
_atom_sites_solution_hydrogens geom
_atom_sites_solution_primary direct
_atom_sites_solution_secondary difmap
_audit_creation_method SHELXL-97
_cell_angle_alpha 90.00
_cell_angle_beta 101.989(3)
_cell_angle_gamma 90.00
_cell_formula_units_Z 4
_cell_length_a 28.1801(16)
_cell_length_b 6.4192(4)
_cell_length_c 31.7478(17)
_cell_measurement_reflns_used 9449
_cell_measurement_temperature 150(2)
_cell_measurement_theta_max 26.35
_cell_measurement_theta_min 2.96
_cell_volume 5617.7(6)
_computing_cell_refinement 'Bruker SMART'
_computing_data_collection 'Bruker SMART'
_computing_data_reduction 'Bruker SAINT'
_computing_molecular_graphics 'Bruker SHELXTL'
_computing_publication_material 'Bruker SHELXTL'
_computing_structure_refinement 'SHELXL-97 (Sheldrick, 1997)'
_computing_structure_solution 'SHELXS-97 (Sheldrick, 1990)'
_diffrn_ambient_temperature 150(2)
_diffrn_measured_fraction_theta_full 0.995
_diffrn_measured_fraction_theta_max 0.995
_diffrn_measurement_device_type 'CCD area detector'
_diffrn_measurement_method 'phi and omega scans'
_diffrn_radiation_monochromator graphite
_diffrn_radiation_source 'fine-focus sealed tube'
_diffrn_radiation_type MoK\a
_diffrn_radiation_wavelength 0.71073
_diffrn_reflns_av_R_equivalents 0.0467
_diffrn_reflns_av_sigmaI/netI 0.0196
_diffrn_reflns_limit_h_max 34
_diffrn_reflns_limit_h_min -33
_diffrn_reflns_limit_k_max 8
_diffrn_reflns_limit_k_min -8
_diffrn_reflns_limit_l_max 37
_diffrn_reflns_limit_l_min -39
_diffrn_reflns_number 59633
_diffrn_reflns_theta_full 26.41
_diffrn_reflns_theta_max 26.41
_diffrn_reflns_theta_min 2.62
_exptl_absorpt_coefficient_mu 0.610
_exptl_absorpt_correction_T_max 0.9087
_exptl_absorpt_correction_T_min 0.8103
_exptl_absorpt_correction_type multi-scan
_exptl_absorpt_process_details SADABS
_exptl_crystal_colour red
_exptl_crystal_density_diffrn 1.650
_exptl_crystal_density_method 'not measured'
_exptl_crystal_description prism
_exptl_crystal_F_000 2832
_exptl_crystal_size_max 0.36
_exptl_crystal_size_mid 0.20
_exptl_crystal_size_min 0.16
_refine_diff_density_max 0.613
_refine_diff_density_min -0.444
_refine_diff_density_rms 0.070
_refine_ls_extinction_method none
_refine_ls_goodness_of_fit_ref 1.051
_refine_ls_hydrogen_treatment constr
_refine_ls_matrix_type full
_refine_ls_number_parameters 478
_refine_ls_number_reflns 5726
_refine_ls_number_restraints 0
_refine_ls_restrained_S_all 1.051
_refine_ls_R_factor_all 0.0450
_refine_ls_R_factor_gt 0.0427
_refine_ls_shift/su_max 0.009
_refine_ls_shift/su_mean 0.000
_refine_ls_structure_factor_coef Fsqd
_refine_ls_weighting_details 'calc w=1/[\s^2^(Fo^2^)+(0.0510P)^2^+17.1426P] where P=(Fo^2^+2Fc^2^)/3'
_refine_ls_weighting_scheme calc
_refine_ls_wR_factor_gt 0.1101
_refine_ls_wR_factor_ref 0.1118
_reflns_number_gt 5376
_reflns_number_total 5726
_reflns_threshold_expression >2sigma(I)
_cod_data_source_file ic5b00924_si_002.cif
_cod_data_source_block nitmpypotfs
_cod_depositor_comments
;
The following automatic conversions were performed:

'_symmetry_cell_setting' value 'Monoclinic' changed to 'monoclinic'
according to
/usr/data/users/saulius/crontab/automatic-downloads/rss-feeds/ACS/lib/dictionaries/cif_core.dic
dictionary named 'cif_core.dic' version 2.4.2 from 2011-04-26.

Automatic conversion script
Id: cif_fix_values 3271 2015-04-21 07:52:19Z andrius 

 Adding full bibliography for 4343027--4343028.cif.
;
_cod_original_sg_symbol_H-M C2/c
_cod_database_code 4343028

loop_
_symmetry_equiv_pos_as_xyz
'x, y, z'
'-x, y, -z+1/2'
'x+1/2, y+1/2, z'
'-x+1/2, y+1/2, -z+1/2'
'-x, -y, -z'
'x, -y, z-1/2'
'-x+1/2, -y+1/2, -z'
'x+1/2, -y+1/2, z-1/2'

loop_
_atom_site_label
_atom_site_type_symbol
_atom_site_fract_x
_atom_site_fract_y
_atom_site_fract_z
_atom_site_U_iso_or_equiv
_atom_site_adp_type
_atom_site_occupancy
_atom_site_symmetry_multiplicity
_atom_site_calc_flag
_atom_site_refinement_flags
_atom_site_disorder_assembly
_atom_site_disorder_group
C1 C 1.08534(7) 0.8851(3) 0.07012(6) 0.0188(4) Uani 1 1 d . . .
C2 C 1.09937(8) 0.7454(4) 0.10591(7) 0.0241(5) Uani 1 1 d . . .
H2 H 1.1297 0.7432 0.1257 0.029 Uiso 1 1 calc R . .
C3 C 1.06149(8) 0.6184(4) 0.10598(7) 0.0234(4) Uani 1 1 d . . .
H3 H 1.0597 0.5109 0.1262 0.028 Uiso 1 1 calc R . .
C4 C 1.02405(7) 0.6762(3) 0.06964(6) 0.0186(4) Uani 1 1 d . . .
C5 C 0.97909(7) 0.5803(3) 0.05961(6) 0.0191(4) Uani 1 1 d . . .
C6 C 0.94338(7) 0.6378(3) 0.02464(7) 0.0198(4) Uani 1 1 d . . .
C7 C 0.89810(8) 0.5292(4) 0.01197(7) 0.0258(5) Uani 1 1 d . . .
H7 H 0.8883 0.4081 0.0251 0.031 Uiso 1 1 calc R . .
C8 C 0.87226(8) 0.6318(4) -0.02211(7) 0.0253(5) Uani 1 1 d . . .
H8 H 0.8407 0.5971 -0.0376 0.030 Uiso 1 1 calc R . .
C9 C 0.90140(7) 0.8034(3) -0.03058(7) 0.0195(4) Uani 1 1 d . . .
C10 C 0.88607(7) 0.9513(3) -0.06196(6) 0.0193(4) Uani 1 1 d . . .
C11 C 0.96814(7) 0.4164(3) 0.08947(6) 0.0197(4) Uani 1 1 d . . .
C12 C 0.99578(8) 0.2360(3) 0.09762(7) 0.0221(4) Uani 1 1 d . . .
H12 H 1.0207 0.2096 0.0822 0.026 Uiso 1 1 calc R . .
C13 C 0.98720(8) 0.0961(3) 0.12780(7) 0.0238(4) Uani 1 1 d . . .
H13 H 1.0063 -0.0267 0.1333 0.029 Uiso 1 1 calc R . .
C14 C 0.92376(8) 0.3012(4) 0.14167(7) 0.0251(5) Uani 1 1 d . . .
H14 H 0.8986 0.3219 0.1570 0.030 Uiso 1 1 calc R . .
C15 C 0.93084(8) 0.4456(4) 0.11164(7) 0.0235(4) Uani 1 1 d . . .
H15 H 0.9105 0.5645 0.1060 0.028 Uiso 1 1 calc R . .
C16 C 0.94409(10) -0.0200(4) 0.18273(8) 0.0341(6) Uani 1 1 d . . .
H16A H 0.9681 0.0040 0.2094 0.051 Uiso 1 1 calc R . .
H16B H 0.9477 -0.1619 0.1725 0.051 Uiso 1 1 calc R . .
H16C H 0.9114 -0.0020 0.1882 0.051 Uiso 1 1 calc R . .
C17 C 0.83648(7) 0.9351(4) -0.09006(7) 0.0204(4) Uani 1 1 d . . .
C18 C 0.82599(9) 0.7838(5) -0.12170(8) 0.0388(6) Uani 1 1 d . . .
H18 H 0.8494 0.6802 -0.1241 0.047 Uiso 1 1 calc R . .
C19 C 0.78155(10) 0.7843(5) -0.14963(9) 0.0470(8) Uani 1 1 d . . .
H19 H 0.7744 0.6809 -0.1714 0.056 Uiso 1 1 calc R . .
C20 C 0.75671(8) 1.0716(4) -0.11574(8) 0.0320(5) Uani 1 1 d . . .
H20 H 0.7323 1.1707 -0.1136 0.038 Uiso 1 1 calc R . .
C21 C 0.80064(8) 1.0779(4) -0.08690(8) 0.0291(5) Uani 1 1 d . . .
H21 H 0.8063 1.1805 -0.0648 0.035 Uiso 1 1 calc R . .
C22 C 0.70182(10) 0.9309(6) -0.17854(9) 0.0499(8) Uani 1 1 d . . .
H22A H 0.6830 1.0538 -0.1738 0.075 Uiso 1 1 calc R . .
H22B H 0.6833 0.8046 -0.1754 0.075 Uiso 1 1 calc R . .
H22C H 0.7085 0.9358 -0.2076 0.075 Uiso 1 1 calc R . .
N1 N 1.03863(6) 0.8425(3) 0.04780(5) 0.0168(3) Uani 1 1 d . . .
N2 N 0.94611(6) 0.8046(3) -0.00215(5) 0.0174(3) Uani 1 1 d . . .
N3 N 0.95195(7) 0.1314(3) 0.14964(6) 0.0227(4) Uani 1 1 d . . .
N4 N 0.74827(7) 0.9283(4) -0.14646(6) 0.0314(5) Uani 1 1 d . . .
Ni1 Ni 1.0000 1.0000 0.0000 0.01438(11) Uani 1 2 d S . .
S1 S 0.09764(2) 0.33334(11) 0.223168(19) 0.03295(16) Uani 1 1 d . . .
C24 C 0.07406(10) 0.5805(5) 0.23885(9) 0.0436(7) Uani 1 1 d . . .
O1 O 0.05471(9) 0.2176(5) 0.20606(9) 0.0745(8) Uani 1 1 d . . .
O2 O 0.12577(8) 0.3996(4) 0.19307(7) 0.0559(6) Uani 1 1 d . . .
O3 O 0.12567(6) 0.2566(3) 0.26332(6) 0.0373(4) Uani 1 1 d . . .
F1 F 0.04318(7) 0.6646(4) 0.20598(6) 0.0632(6) Uani 1 1 d . . .
F2 F 0.11023(7) 0.7150(3) 0.25261(8) 0.0671(6) Uani 1 1 d . . .
F3 F 0.05093(7) 0.5536(4) 0.27048(6) 0.0656(6) Uani 1 1 d . . .
O1S O 0.20335(8) 0.6953(5) 0.19933(8) 0.0624(7) Uani 1 1 d . . .
O2S O 0.21035(9) 0.0155(4) 0.25792(12) 0.0818(10) Uani 1 1 d . . .
S2 S 0.66279(4) 0.56728(18) 0.91245(3) 0.0388(4) Uani 0.687(3) 1 d P A 1
C23 C 0.7088(2) 0.4851(8) 0.95813(14) 0.0440(11) Uani 0.687(3) 1 d P A 1
O4 O 0.6712(5) 0.426(3) 0.8772(4) 0.047(3) Uani 0.687(3) 1 d P A 1
O5 O 0.6720(3) 0.7807(11) 0.9068(3) 0.084(4) Uani 0.687(3) 1 d P A 1
O6 O 0.61826(11) 0.5354(7) 0.92442(14) 0.0556(10) Uani 0.687(3) 1 d P A 1
F4 F 0.75285(9) 0.5058(5) 0.94985(11) 0.0617(10) Uani 0.687(3) 1 d P A 1
F5 F 0.69959(17) 0.2757(9) 0.96615(18) 0.0620(12) Uani 0.687(3) 1 d P A 1
F6 F 0.7036(5) 0.579(2) 0.9922(3) 0.065(2) Uani 0.687(3) 1 d P A 1
S2A S 0.69388(9) 0.5717(3) 0.90652(7) 0.0341(8) Uani 0.313(3) 1 d P A 2
C23A C 0.6784(4) 0.4676(17) 0.9544(4) 0.047(2) Uani 0.313(3) 1 d P A 2
O4A O 0.6747(5) 0.787(2) 0.9076(5) 0.047(5) Uani 0.313(3) 1 d P A 2
O5A O 0.7457(2) 0.5693(10) 0.9168(3) 0.0427(16) Uani 0.313(3) 1 d P A 2
O6A O 0.6748(11) 0.463(7) 0.8756(8) 0.042(6) Uani 0.313(3) 1 d P A 2
F4A F 0.7088(11) 0.612(5) 0.9909(8) 0.089(9) Uani 0.313(3) 1 d P A 2
F5A F 0.7008(9) 0.290(3) 0.9569(7) 0.185(11) Uani 0.313(3) 1 d P A 2
F6A F 0.6297(3) 0.4643(10) 0.9508(3) 0.0544(18) Uani 0.313(3) 1 d P A 2

loop_
_atom_site_aniso_label
_atom_site_aniso_U_11
_atom_site_aniso_U_22
_atom_site_aniso_U_33
_atom_site_aniso_U_23
_atom_site_aniso_U_13
_atom_site_aniso_U_12
C1 0.0159(9) 0.0212(10) 0.0177(9) -0.0013(8) -0.0001(7) 0.0037(8)
C2 0.0202(10) 0.0278(12) 0.0212(10) 0.0031(9) -0.0027(8) 0.0034(9)
C3 0.0237(10) 0.0240(11) 0.0202(10) 0.0039(8) -0.0004(8) 0.0027(9)
C4 0.0196(10) 0.0191(10) 0.0165(9) -0.0004(8) 0.0025(7) 0.0033(8)
C5 0.0206(10) 0.0191(10) 0.0177(9) 0.0003(8) 0.0043(8) 0.0021(8)
C6 0.0184(10) 0.0214(10) 0.0193(9) -0.0003(8) 0.0031(8) -0.0001(8)
C7 0.0237(11) 0.0257(12) 0.0269(11) 0.0024(9) 0.0028(9) -0.0070(9)
C8 0.0189(10) 0.0298(12) 0.0252(11) -0.0010(9) 0.0000(8) -0.0058(9)
C9 0.0135(9) 0.0247(11) 0.0194(10) -0.0032(8) 0.0011(7) 0.0001(8)
C10 0.0139(9) 0.0253(11) 0.0177(9) -0.0033(8) 0.0010(7) 0.0024(8)
C11 0.0204(10) 0.0201(10) 0.0173(9) -0.0012(8) 0.0011(8) -0.0014(8)
C12 0.0238(10) 0.0215(11) 0.0216(10) -0.0028(8) 0.0064(8) 0.0017(8)
C13 0.0252(11) 0.0190(11) 0.0269(11) -0.0006(9) 0.0046(9) 0.0038(8)
C14 0.0231(10) 0.0252(11) 0.0287(11) 0.0009(9) 0.0090(9) 0.0013(9)
C15 0.0225(10) 0.0207(10) 0.0280(11) 0.0011(9) 0.0068(9) 0.0025(8)
C16 0.0407(14) 0.0305(13) 0.0332(13) 0.0125(10) 0.0128(11) 0.0000(10)
C17 0.0149(9) 0.0253(11) 0.0196(10) 0.0011(8) 0.0005(8) 0.0017(8)
C18 0.0246(12) 0.0486(16) 0.0372(13) -0.0198(12) -0.0075(10) 0.0154(11)
C19 0.0324(14) 0.0600(19) 0.0401(15) -0.0268(14) -0.0120(11) 0.0135(13)
C20 0.0190(11) 0.0366(14) 0.0386(13) -0.0024(11) 0.0016(9) 0.0103(10)
C21 0.0215(11) 0.0307(12) 0.0324(12) -0.0091(10) -0.0004(9) 0.0049(9)
C22 0.0222(12) 0.080(2) 0.0384(15) -0.0029(15) -0.0150(11) 0.0082(14)
N1 0.0143(8) 0.0191(9) 0.0164(8) -0.0011(7) 0.0013(6) 0.0013(6)
N2 0.0145(8) 0.0207(9) 0.0159(8) -0.0002(7) 0.0007(6) 0.0006(7)
N3 0.0250(9) 0.0209(9) 0.0222(9) 0.0034(7) 0.0050(7) -0.0015(7)
N4 0.0168(9) 0.0455(13) 0.0273(10) -0.0017(9) -0.0059(8) 0.0051(9)
Ni1 0.01171(18) 0.01683(19) 0.01363(18) -0.00003(13) 0.00038(13) 0.00091(13)
S1 0.0298(3) 0.0388(4) 0.0268(3) -0.0083(2) -0.0019(2) 0.0041(3)
C24 0.0307(13) 0.0592(19) 0.0385(14) -0.0061(13) 0.0014(11) 0.0181(13)
O1 0.0497(14) 0.0733(18) 0.0853(19) -0.0358(15) -0.0212(13) -0.0071(13)
O2 0.0616(14) 0.0725(16) 0.0400(11) 0.0107(11) 0.0250(10) 0.0325(12)
O3 0.0315(9) 0.0431(11) 0.0340(9) 0.0042(8) -0.0006(7) 0.0011(8)
F1 0.0530(11) 0.0816(15) 0.0533(11) 0.0090(10) 0.0071(9) 0.0391(11)
F2 0.0597(12) 0.0466(11) 0.0884(15) -0.0223(11) 0.0007(11) 0.0057(9)
F3 0.0585(12) 0.0967(16) 0.0457(10) -0.0098(10) 0.0201(9) 0.0274(11)
O1S 0.0440(12) 0.092(2) 0.0541(13) 0.0050(13) 0.0168(10) 0.0085(12)
O2S 0.0412(13) 0.0584(17) 0.142(3) -0.0210(17) 0.0094(15) 0.0087(11)
S2 0.0255(7) 0.0518(6) 0.0374(5) -0.0116(4) 0.0029(4) 0.0103(4)
C23 0.035(3) 0.053(3) 0.040(2) -0.0090(19) 0.000(2) 0.010(2)
O4 0.027(3) 0.061(8) 0.050(5) -0.011(3) 0.002(2) 0.011(4)
O5 0.102(6) 0.042(4) 0.120(7) 0.041(4) 0.047(5) 0.046(4)
O6 0.0250(15) 0.079(3) 0.062(2) -0.031(2) 0.0059(16) -0.0024(16)
F4 0.0223(12) 0.091(2) 0.069(2) -0.0250(18) 0.0042(12) 0.0073(13)
F5 0.078(2) 0.049(2) 0.059(2) 0.0304(18) 0.014(2) 0.0086(18)
F6 0.075(5) 0.085(3) 0.039(4) -0.008(3) 0.023(4) 0.015(3)
S2A 0.0306(16) 0.0303(11) 0.0439(13) 0.0055(9) 0.0135(9) 0.0045(8)
C23A 0.034(6) 0.047(6) 0.059(7) -0.010(5) 0.004(5) 0.004(4)
O4A 0.042(6) 0.043(8) 0.061(8) -0.021(6) 0.024(5) -0.018(6)
O5A 0.029(3) 0.040(4) 0.062(5) 0.010(3) 0.015(3) -0.002(3)
O6A 0.056(11) 0.048(10) 0.021(6) -0.005(5) 0.006(5) 0.000(6)
F4A 0.054(7) 0.15(2) 0.054(12) -0.058(11) -0.013(8) 0.006(9)
F5A 0.37(3) 0.081(10) 0.167(15) 0.073(9) 0.199(17) 0.099(12)
F6A 0.044(4) 0.055(4) 0.078(5) -0.004(4) 0.044(4) -0.012(3)

loop_
_atom_type_symbol
_atom_type_description
_atom_type_scat_dispersion_real
_atom_type_scat_dispersion_imag
_atom_type_scat_source
C C 0.0033 0.0016 'International Tables Vol C Tables 4.2.6.8 and 6.1.1.4'
H H 0.0000 0.0000 'International Tables Vol C Tables 4.2.6.8 and 6.1.1.4'
N N 0.0061 0.0033 'International Tables Vol C Tables 4.2.6.8 and 6.1.1.4'
O O 0.0106 0.0060 'International Tables Vol C Tables 4.2.6.8 and 6.1.1.4'
F F 0.0171 0.0103 'International Tables Vol C Tables 4.2.6.8 and 6.1.1.4'
S S 0.1246 0.1234 'International Tables Vol C Tables 4.2.6.8 and 6.1.1.4'
Ni Ni 0.3393 1.1124 'International Tables Vol C Tables 4.2.6.8 and 6.1.1.4'

loop_
_geom_angle_atom_site_label_1
_geom_angle_atom_site_label_2
_geom_angle_atom_site_label_3
_geom_angle
_geom_angle_site_symmetry_1
_geom_angle_site_symmetry_3
C10 C1 N1 125.69(19) 5_775 .
C10 C1 C2 123.21(19) 5_775 .
N1 C1 C2 110.92(18) . .
C3 C2 C1 106.96(18) . .
C3 C2 H2 126.5 . .
C1 C2 H2 126.5 . .
C2 C3 C4 106.99(19) . .
C2 C3 H3 126.5 . .
C4 C3 H3 126.5 . .
N1 C4 C5 125.58(18) . .
N1 C4 C3 110.88(18) . .
C5 C4 C3 123.50(19) . .
C6 C5 C4 122.9(2) . .
C6 C5 C11 119.09(19) . .
C4 C5 C11 117.91(18) . .
N2 C6 C5 125.24(19) . .
N2 C6 C7 111.37(18) . .
C5 C6 C7 123.4(2) . .
C8 C7 C6 106.8(2) . .
C8 C7 H7 126.6 . .
C6 C7 H7 126.6 . .
C7 C8 C9 106.99(19) . .
C7 C8 H8 126.5 . .
C9 C8 H8 126.5 . .
C10 C9 N2 124.82(19) . .
C10 C9 C8 124.02(19) . .
N2 C9 C8 111.13(18) . .
C9 C10 C1 123.50(19) . 5_775
C9 C10 C17 119.75(19) . .
C1 C10 C17 116.73(19) 5_775 .
C12 C11 C15 118.1(2) . .
C12 C11 C5 121.64(19) . .
C15 C11 C5 120.23(19) . .
C13 C12 C11 120.2(2) . .
C13 C12 H12 119.9 . .
C11 C12 H12 119.9 . .
N3 C13 C12 120.5(2) . .
N3 C13 H13 119.8 . .
C12 C13 H13 119.8 . .
N3 C14 C15 120.9(2) . .
N3 C14 H14 119.6 . .
C15 C14 H14 119.6 . .
C14 C15 C11 119.6(2) . .
C14 C15 H15 120.2 . .
C11 C15 H15 120.2 . .
N3 C16 H16A 109.5 . .
N3 C16 H16B 109.5 . .
H16A C16 H16B 109.5 . .
N3 C16 H16C 109.5 . .
H16A C16 H16C 109.5 . .
H16B C16 H16C 109.5 . .
C21 C17 C18 117.9(2) . .
C21 C17 C10 121.1(2) . .
C18 C17 C10 120.87(19) . .
C19 C18 C17 119.6(2) . .
C19 C18 H18 120.2 . .
C17 C18 H18 120.2 . .
N4 C19 C18 120.8(2) . .
N4 C19 H19 119.6 . .
C18 C19 H19 119.6 . .
N4 C20 C21 120.5(2) . .
N4 C20 H20 119.7 . .
C21 C20 H20 119.7 . .
C20 C21 C17 120.1(2) . .
C20 C21 H21 120.0 . .
C17 C21 H21 120.0 . .
N4 C22 H22A 109.5 . .
N4 C22 H22B 109.5 . .
H22A C22 H22B 109.5 . .
N4 C22 H22C 109.5 . .
H22A C22 H22C 109.5 . .
H22B C22 H22C 109.5 . .
C4 N1 C1 104.24(16) . .
C4 N1 Ni1 127.83(13) . .
C1 N1 Ni1 127.66(14) . .
C6 N2 C9 103.70(17) . .
C6 N2 Ni1 128.12(13) . .
C9 N2 Ni1 128.17(14) . .
C14 N3 C13 120.80(19) . .
C14 N3 C16 119.78(19) . .
C13 N3 C16 119.42(19) . .
C20 N4 C19 120.9(2) . .
C20 N4 C22 119.7(2) . .
C19 N4 C22 119.3(2) . .
N1 Ni1 N1 180.00(12) . 5_775
N1 Ni1 N2 89.92(7) . .
N1 Ni1 N2 90.08(7) 5_775 .
N1 Ni1 N2 90.08(7) . 5_775
N1 Ni1 N2 89.92(7) 5_775 5_775
N2 Ni1 N2 180.00(10) . 5_775
O1 S1 O2 116.43(17) . .
O1 S1 O3 115.12(16) . .
O2 S1 O3 114.57(12) . .
O1 S1 C24 103.18(15) . .
O2 S1 C24 101.97(15) . .
O3 S1 C24 102.67(12) . .
F3 C24 F1 107.8(2) . .
F3 C24 F2 107.4(2) . .
F1 C24 F2 108.9(3) . .
F3 C24 S1 111.1(2) . .
F1 C24 S1 110.8(2) . .
F2 C24 S1 110.71(18) . .
O6 S2 O5 112.0(4) . .
O6 S2 O4 113.8(7) . .
O5 S2 O4 115.7(9) . .
O6 S2 C23 105.8(3) . .
O5 S2 C23 105.3(4) . .
O4 S2 C23 102.8(5) . .
F6 C23 F4 113.4(7) . .
F6 C23 F5 103.9(7) . .
F4 C23 F5 110.3(4) . .
F6 C23 S2 110.7(6) . .
F4 C23 S2 110.8(4) . .
F5 C23 S2 107.2(4) . .
O6A S2A O5A 115.5(14) . .
O6A S2A O4A 116.2(17) . .
O5A S2A O4A 111.4(6) . .
O6A S2A C23A 109(2) . .
O5A S2A C23A 102.7(5) . .
O4A S2A C23A 100.0(7) . .
F5A C23A F6A 117.6(15) . .
F5A C23A F4A 106.7(19) . .
F6A C23A F4A 117.1(14) . .
F5A C23A S2A 100.3(11) . .
F6A C23A S2A 110.8(8) . .
F4A C23A S2A 102.1(13) . .

loop_
_geom_bond_atom_site_label_1
_geom_bond_atom_site_label_2
_geom_bond_distance
_geom_bond_site_symmetry_2
C1 C10 1.380(3) 5_775
C1 N1 1.386(3) .
C1 C2 1.437(3) .
C2 C3 1.344(3) .
C2 H2 0.9500 .
C3 C4 1.441(3) .
C3 H3 0.9500 .
C4 N1 1.381(3) .
C4 C5 1.385(3) .
C5 C6 1.385(3) .
C5 C11 1.491(3) .
C6 N2 1.379(3) .
C6 C7 1.436(3) .
C7 C8 1.344(3) .
C7 H7 0.9500 .
C8 C9 1.432(3) .
C8 H8 0.9500 .
C9 C10 1.379(3) .
C9 N2 1.389(2) .
C10 C1 1.380(3) 5_775
C10 C17 1.497(3) .
C11 C12 1.389(3) .
C11 C15 1.394(3) .
C12 C13 1.371(3) .
C12 H12 0.9500 .
C13 N3 1.343(3) .
C13 H13 0.9500 .
C14 N3 1.342(3) .
C14 C15 1.374(3) .
C14 H14 0.9500 .
C15 H15 0.9500 .
C16 N3 1.481(3) .
C16 H16A 0.9800 .
C16 H16B 0.9800 .
C16 H16C 0.9800 .
C17 C21 1.383(3) .
C17 C18 1.384(3) .
C18 C19 1.376(3) .
C18 H18 0.9500 .
C19 N4 1.336(3) .
C19 H19 0.9500 .
C20 N4 1.326(3) .
C20 C21 1.379(3) .
C20 H20 0.9500 .
C21 H21 0.9500 .
C22 N4 1.482(3) .
C22 H22A 0.9800 .
C22 H22B 0.9800 .
C22 H22C 0.9800 .
N1 Ni1 1.9557(16) .
N2 Ni1 1.9597(17) .
Ni1 N1 1.9557(16) 5_775
Ni1 N2 1.9597(17) 5_775
S1 O1 1.427(2) .
S1 O2 1.427(2) .
S1 O3 1.4400(18) .
S1 C24 1.828(3) .
C24 F3 1.317(4) .
C24 F1 1.327(3) .
C24 F2 1.338(4) .
S2 O6 1.400(4) .
S2 O5 1.413(8) .
S2 O4 1.498(15) .
S2 C23 1.811(5) .
C23 F6 1.273(13) .
C23 F4 1.329(6) .
C23 F5 1.402(8) .
S2A O6A 1.23(3) .
S2A O5A 1.429(7) .
S2A O4A 1.484(15) .
S2A C23A 1.795(12) .
C23A F5A 1.30(2) .
C23A F6A 1.352(14) .
C23A F4A 1.59(3) .

loop_
_geom_torsion_atom_site_label_1
_geom_torsion_atom_site_label_2
_geom_torsion_atom_site_label_3
_geom_torsion_atom_site_label_4
_geom_torsion
_geom_torsion_site_symmetry_1
_geom_torsion_site_symmetry_4
C10 C1 C2 C3 174.8(2) 5_775 .
N1 C1 C2 C3 -0.5(3) . .
C1 C2 C3 C4 1.1(2) . .
C2 C3 C4 N1 -1.4(2) . .
C2 C3 C4 C5 -179.2(2) . .
N1 C4 C5 C6 2.4(3) . .
C3 C4 C5 C6 179.8(2) . .
N1 C4 C5 C11 -174.07(19) . .
C3 C4 C5 C11 3.4(3) . .
C4 C5 C6 N2 -5.5(3) . .
C11 C5 C6 N2 170.92(19) . .
C4 C5 C6 C7 175.0(2) . .
C11 C5 C6 C7 -8.6(3) . .
N2 C6 C7 C8 -1.4(3) . .
C5 C6 C7 C8 178.2(2) . .
C6 C7 C8 C9 0.0(3) . .
C7 C8 C9 C10 -176.5(2) . .
C7 C8 C9 N2 1.3(3) . .
N2 C9 C10 C1 3.1(3) . 5_775
C8 C9 C10 C1 -179.3(2) . 5_775
N2 C9 C10 C17 -178.65(19) . .
C8 C9 C10 C17 -1.1(3) . .
C6 C5 C11 C12 122.7(2) . .
C4 C5 C11 C12 -60.7(3) . .
C6 C5 C11 C15 -60.3(3) . .
C4 C5 C11 C15 116.3(2) . .
C15 C11 C12 C13 -2.2(3) . .
C5 C11 C12 C13 174.8(2) . .
C11 C12 C13 N3 0.3(3) . .
N3 C14 C15 C11 -0.7(3) . .
C12 C11 C15 C14 2.4(3) . .
C5 C11 C15 C14 -174.7(2) . .
C9 C10 C17 C21 111.4(3) . .
C1 C10 C17 C21 -70.2(3) 5_775 .
C9 C10 C17 C18 -72.3(3) . .
C1 C10 C17 C18 106.0(3) 5_775 .
C21 C17 C18 C19 2.3(4) . .
C10 C17 C18 C19 -174.0(3) . .
C17 C18 C19 N4 -0.4(5) . .
N4 C20 C21 C17 0.5(4) . .
C18 C17 C21 C20 -2.4(4) . .
C10 C17 C21 C20 174.0(2) . .
C5 C4 N1 C1 178.8(2) . .
C3 C4 N1 C1 1.0(2) . .
C5 C4 N1 Ni1 4.4(3) . .
C3 C4 N1 Ni1 -173.37(14) . .
C10 C1 N1 C4 -175.5(2) 5_775 .
C2 C1 N1 C4 -0.3(2) . .
C10 C1 N1 Ni1 -1.1(3) 5_775 .
C2 C1 N1 Ni1 174.10(14) . .
C5 C6 N2 C9 -177.4(2) . .
C7 C6 N2 C9 2.2(2) . .
C5 C6 N2 Ni1 1.7(3) . .
C7 C6 N2 Ni1 -178.70(15) . .
C10 C9 N2 C6 175.7(2) . .
C8 C9 N2 C6 -2.1(2) . .
C10 C9 N2 Ni1 -3.4(3) . .
C8 C9 N2 Ni1 178.73(14) . .
C15 C14 N3 C13 -1.4(3) . .
C15 C14 N3 C16 178.9(2) . .
C12 C13 N3 C14 1.6(3) . .
C12 C13 N3 C16 -178.7(2) . .
C21 C20 N4 C19 1.5(4) . .
C21 C20 N4 C22 -176.8(3) . .
C18 C19 N4 C20 -1.6(5) . .
C18 C19 N4 C22 176.8(3) . .
C4 N1 Ni1 N1 -24(100) . 5_775
C1 N1 Ni1 N1 163(100) . 5_775
C4 N1 Ni1 N2 -5.92(17) . .
C1 N1 Ni1 N2 -179.07(17) . .
C4 N1 Ni1 N2 174.08(17) . 5_775
C1 N1 Ni1 N2 0.93(17) . 5_775
C6 N2 Ni1 N1 3.10(17) . .
C9 N2 Ni1 N1 -177.96(17) . .
C6 N2 Ni1 N1 -176.90(17) . 5_775
C9 N2 Ni1 N1 2.04(17) . 5_775
C6 N2 Ni1 N2 151(100) . 5_775
C9 N2 Ni1 N2 -30(100) . 5_775
O1 S1 C24 F3 65.7(2) . .
O2 S1 C24 F3 -173.2(2) . .
O3 S1 C24 F3 -54.3(2) . .
O1 S1 C24 F1 -54.1(3) . .
O2 S1 C24 F1 67.0(2) . .
O3 S1 C24 F1 -174.1(2) . .
O1 S1 C24 F2 -175.1(2) . .
O2 S1 C24 F2 -53.9(2) . .
O3 S1 C24 F2 65.0(2) . .
O6 S2 C23 F6 -54.2(8) . .
O5 S2 C23 F6 64.5(8) . .
O4 S2 C23 F6 -173.9(11) . .
O6 S2 C23 F4 179.0(3) . .
O5 S2 C23 F4 -62.3(5) . .
O4 S2 C23 F4 59.3(8) . .
O6 S2 C23 F5 58.5(4) . .
O5 S2 C23 F5 177.3(5) . .
O4 S2 C23 F5 -61.2(9) . .
O6A S2A C23A F5A 66(2) . .
O5A S2A C23A F5A -57.0(15) . .
O4A S2A C23A F5A -171.8(15) . .
O6A S2A C23A F6A -58.9(16) . .
O5A S2A C23A F6A 178.1(7) . .
O4A S2A C23A F6A 63.3(9) . .
O6A S2A C23A F4A 175.7(19) . .
O5A S2A C23A F4A 52.7(14) . .
O4A S2A C23A F4A -62.1(14) . .
